data_4306783
loop_
_publ_author_name
'Maik Finze'

_publ_contact_author_address
;    Institut fuer Anorganische Chemie und Strukturchemie II
     Heinrich Heine Universitaet Duesseldorf
     Universitaetsstrasse 1
     D-40225 Duesseldorf
     Germany
;
_publ_contact_author_email maik.finze@uni-duesseldorf.de
_publ_contact_author_fax '049 211 81 14146'
_publ_contact_author_name 'Maik Finze'
_publ_contact_author_phone '049 211 81 13144'
_publ_section_title
;
Carba-closo-dodecaborates with One or Two Alkynyl Substituents Bonded to
Boron
;
_journal_name_full 'Inorganic Chemistry'
_journal_page_first 11857
_journal_page_last 11867
_journal_paper_doi 10.1021/ic801610b
_journal_volume 47
_journal_year 2008
_chemical_formula_sum 'C9 H16 B11 Cs'
_chemical_formula_weight 376.04
_chemical_name_systematic
; 
 ? 
;
_space_group_IT_number 33
_symmetry_cell_setting orthorhombic
_symmetry_space_group_name_Hall 'P 2c -2n'
_symmetry_space_group_name_H-M 'P n a 21'
_atom_sites_solution_hydrogens geom
_atom_sites_solution_primary direct
_atom_sites_solution_secondary difmap
_audit_creation_method SHELXL-97
_cell_angle_alpha 90.00
_cell_angle_beta 90.00
_cell_angle_gamma 90.00
_cell_formula_units_Z 8
_cell_length_a 13.737(3)
_cell_length_b 10.231(3)
_cell_length_c 23.435(4)
_cell_measurement_reflns_used 2000
_cell_measurement_temperature 293(2)
_cell_measurement_theta_max 25.00
_cell_measurement_theta_min 4.30
_cell_volume 3293.6(13)
_computing_cell_refinement 'CrysAlis RED (Kuma Diffraction, 2000)'
_computing_data_collection 'CrysAlis CCD (Kuma Diffraction, 2000)'
_computing_data_reduction 'CrysAlis RED'
_computing_molecular_graphics 'Diamond3.1 (Crystal Impact GbR, 2006)'
_computing_publication_material 'SHELXL-97 (Sheldrick, 1997)'
_computing_structure_refinement 'SHELXL-97 (Sheldrick, 1997)'
_computing_structure_solution 'SHELXS-97 (Sheldrick, 1990)'
_diffrn_ambient_temperature 293(2)
_diffrn_measured_fraction_theta_full 0.994
_diffrn_measured_fraction_theta_max 0.994
_diffrn_measurement_device_type 'Stoe STADI CCD'
_diffrn_measurement_method \f-scans
_diffrn_radiation_monochromator graphite
_diffrn_radiation_source 'fine-focus sealed tube'
_diffrn_radiation_type MoK\a
_diffrn_radiation_wavelength 0.71073
_diffrn_reflns_av_R_equivalents 0.0513
_diffrn_reflns_av_sigmaI/netI 0.0291
_diffrn_reflns_limit_h_max 16
_diffrn_reflns_limit_h_min -16
_diffrn_reflns_limit_k_max 12
_diffrn_reflns_limit_k_min -12
_diffrn_reflns_limit_l_max 27
_diffrn_reflns_limit_l_min -27
_diffrn_reflns_number 36133
_diffrn_reflns_theta_full 25.00
_diffrn_reflns_theta_max 25.00
_diffrn_reflns_theta_min 4.25
_exptl_absorpt_coefficient_mu 2.226
_exptl_absorpt_correction_type numerical
_exptl_absorpt_process_details 'X-RED 1.20 (Stoe & Cie, 1996)'
_exptl_crystal_colour colorless
_exptl_crystal_density_diffrn 1.517
_exptl_crystal_density_method 'not measured'
_exptl_crystal_description parallelepiped
_exptl_crystal_F_000 1440
_exptl_crystal_size_max 0.10
_exptl_crystal_size_mid 0.10
_exptl_crystal_size_min 0.08
_refine_diff_density_max 1.696
_refine_diff_density_min -1.140
_refine_diff_density_rms 0.095
_refine_ls_abs_structure_details 'Flack H D (1983), Acta Cryst. A39, 876-881'
_refine_ls_abs_structure_Flack 0.17(4)
_refine_ls_extinction_method none
_refine_ls_goodness_of_fit_ref 1.065
_refine_ls_hydrogen_treatment mixed
_refine_ls_matrix_type full
_refine_ls_number_parameters 282
_refine_ls_number_reflns 5777
_refine_ls_number_restraints 4
_refine_ls_restrained_S_all 1.064
_refine_ls_R_factor_all 0.0608
_refine_ls_R_factor_gt 0.0503
_refine_ls_shift/su_max 0.004
_refine_ls_shift/su_mean 0.000
_refine_ls_structure_factor_coef Fsqd
_refine_ls_weighting_details 'calc w=1/[\s^2^(Fo^2^)+(0.0721P)^2^+4.6530P] where P=(Fo^2^+2Fc^2^)/3'
_refine_ls_weighting_scheme calc
_refine_ls_wR_factor_gt 0.1266
_refine_ls_wR_factor_ref 0.1343
_reflns_number_gt 4789
_reflns_number_total 5777
_reflns_threshold_expression >2sigma(I)
_cod_data_source_file ic801610b_si_002_1.cif
_cod_data_source_block Cs[12-PhCC-CB11H11]
_cod_original_cell_volume 3293.7(13)
_cod_database_code 4306783

loop_
_symmetry_equiv_pos_as_xyz
'x, y, z'
'-x, -y, z+1/2'
'x+1/2, -y+1/2, z'
'-x+1/2, y+1/2, z+1/2'

loop_
_atom_site_label
_atom_site_type_symbol
_atom_site_fract_x
_atom_site_fract_y
_atom_site_fract_z
_atom_site_U_iso_or_equiv
_atom_site_adp_type
_atom_site_occupancy
_atom_site_symmetry_multiplicity
_atom_site_calc_flag
_atom_site_refinement_flags
_atom_site_disorder_assembly
_atom_site_disorder_group
Cs1 Cs 0.73348(4) 0.21449(6) 0.61269(2) 0.06388(18) Uani 1 1 d . . .
Cs2 Cs 1.00714(4) -0.21560(6) 0.52441(2) 0.06478(18) Uani 1 1 d . . .
C11 C 0.9782(6) 0.2238(10) 0.3797(4) 0.0518(14) Uani 1 1 d D . .
H11 H 0.9773(6) 0.2085(10) 0.3332(4) 0.067 Uiso 1 1 calc RD . .
B12 B 1.0384(8) 0.3582(10) 0.4064(4) 0.0516(16) Uani 1 1 d D . .
H12 H 1.0813(11) 0.4377(17) 0.3782(6) 0.067 Uiso 1 1 calc RD . .
B13 B 1.0850(8) 0.1999(11) 0.4159(4) 0.0533(17) Uani 1 1 d . . .
H13 H 1.151(6) 0.171(3) 0.3967(17) 0.069 Uiso 1 1 calc R . .
B14 B 0.9873(8) 0.0907(9) 0.4225(4) 0.0517(15) Uani 1 1 d . . .
H14 H 0.9930(9) -0.013(10) 0.4070(15) 0.067 Uiso 1 1 calc R . .
B15 B 0.8786(8) 0.1826(10) 0.4163(4) 0.0509(16) Uani 1 1 d . . .
H15 H 0.811(6) 0.140(4) 0.3959(17) 0.066 Uiso 1 1 calc R . .
B16 B 0.9088(7) 0.3459(11) 0.4069(4) 0.0492(16) Uani 1 1 d . . .
H16 H 0.863(4) 0.413(5) 0.381(2) 0.064 Uiso 1 1 calc R . .
B17 B 0.5803(7) 0.1885(10) 0.4741(4) 0.0459(15) Uani 1 1 d . . .
H17 H 0.648(5) 0.143(3) 0.4937(14) 0.060 Uiso 1 1 calc R . .
B18 B 1.0503(6) 0.1444(10) 0.4836(4) 0.0444(13) Uani 1 1 d . . .
H18 H 1.099(3) 0.076(5) 0.5099(18) 0.058 Uiso 1 1 calc R . .
B19 B 0.9194(7) 0.1330(9) 0.4837(4) 0.0478(14) Uani 1 1 d . . .
H19 H 0.879(3) 0.057(5) 0.5098(19) 0.062 Uiso 1 1 calc R . .
B110 B 0.8708(6) 0.2905(10) 0.4742(4) 0.0444(14) Uani 1 1 d . . .
H110 H 0.807(6) 0.317(2) 0.4915(15) 0.058 Uiso 1 1 calc R . .
B111 B 0.9680(7) 0.4000(10) 0.4682(4) 0.0471(14) Uani 1 1 d . . .
H111 H 0.9607(9) 0.503(9) 0.4835(13) 0.061 Uiso 1 1 calc R . .
B112 B 0.9768(5) 0.2680(8) 0.5154(4) 0.0380(10) Uani 1 1 d . . .
C12 C 0.9786(7) 0.2801(9) 0.5829(4) 0.0463(12) Uani 1 1 d . . .
C13 C 0.9864(6) 0.2775(9) 0.6333(4) 0.0470(12) Uani 1 1 d . . .
C14 C 0.5012(5) 0.2306(9) 0.6941(4) 0.0417(10) Uani 1 1 d . . .
C15 C 0.5099(7) 0.3475(10) 0.7234(4) 0.0584(12) Uani 1 1 d . . .
H15A H 0.5061 0.4254 0.7032 0.076 Uiso 1 1 calc R . .
C16 C 0.5235(8) 0.3522(12) 0.7792(4) 0.0691(15) Uani 1 1 d . . .
H16A H 0.5228 0.4319 0.7983 0.090 Uiso 1 1 calc R . .
C17 C 0.5385(9) 0.2399(11) 0.8082(5) 0.0640(14) Uani 1 1 d . . .
H17A H 0.5541 0.2441 0.8467 0.083 Uiso 1 1 calc R . .
C18 C 0.5316(8) 0.1206(12) 0.7827(4) 0.0655(15) Uani 1 1 d . . .
H18A H 0.5392 0.0446 0.8040 0.085 Uiso 1 1 calc R . .
C19 C 0.5137(6) 0.1136(10) 0.7258(4) 0.0556(12) Uani 1 1 d . . .
H19A H 0.5096 0.0328 0.7077 0.072 Uiso 1 1 calc R . .
C21 C 0.7582(6) -0.2231(10) 0.7575(4) 0.0518(14) Uani 1 1 d D . .
H21 H 0.7559(6) -0.2069(10) 0.8039(4) 0.067 Uiso 1 1 calc RD . .
B22 B 0.7492(7) -0.0909(10) 0.7139(4) 0.0516(16) Uani 1 1 d . . .
H22 H 0.7403(10) 0.024(9) 0.7313(14) 0.067 Uiso 1 1 calc R . .
B23 B 0.8624(7) -0.1763(11) 0.7206(4) 0.0533(17) Uani 1 1 d . . .
H23 H 0.926(6) -0.132(4) 0.7396(17) 0.069 Uiso 1 1 calc R . .
B24 B 0.8330(8) -0.3435(10) 0.7318(4) 0.0517(15) Uani 1 1 d . . .
H24 H 0.881(4) -0.410(5) 0.760(2) 0.067 Uiso 1 1 calc R . .
B25 B 0.7054(8) -0.3581(10) 0.7306(4) 0.0509(16) Uani 1 1 d . . .
H25 H 0.668(3) -0.436(6) 0.758(2) 0.066 Uiso 1 1 calc R . .
B26 B 0.6526(7) -0.2044(10) 0.7201(4) 0.0492(16) Uani 1 1 d . . .
H26 H 0.592(6) -0.182(2) 0.7366(17) 0.064 Uiso 1 1 calc R . .
B27 B 0.8194(6) -0.1307(10) 0.6514(4) 0.0459(15) Uani 1 1 d . . .
H27 H 0.860(3) -0.050(5) 0.6234(19) 0.060 Uiso 1 1 calc R . .
B28 B 0.8716(6) -0.2893(10) 0.6627(4) 0.0444(13) Uani 1 1 d . . .
H28 H 0.935(6) -0.315(2) 0.6465(15) 0.058 Uiso 1 1 calc R . .
B29 B 0.7716(7) -0.4001(8) 0.6686(4) 0.0478(14) Uani 1 1 d . . .
H29 H 0.7793(8) -0.523(8) 0.6506(13) 0.062 Uiso 1 1 calc R . .
B210 B 1.1606(6) -0.1863(9) 0.6620(4) 0.0444(14) Uani 1 1 d . . .
H210 H 1.097(5) -0.143(3) 0.6436(15) 0.058 Uiso 1 1 calc R . .
B211 B 0.6894(7) -0.1472(10) 0.6519(4) 0.0471(14) Uani 1 1 d . . .
H211 H 0.641(3) -0.080(5) 0.6254(18) 0.061 Uiso 1 1 calc R . .
B212 B 0.7631(6) -0.2702(8) 0.6193(5) 0.0380(10) Uani 1 1 d . . .
C22 C 0.7622(7) -0.2817(9) 0.5531(4) 0.0463(12) Uani 1 1 d . . .
C23 C 1.2556(6) -0.2245(9) 0.5029(4) 0.0470(12) Uani 1 1 d . . .
C24 C 1.2409(5) -0.2303(9) 0.4411(5) 0.0417(10) Uani 1 1 d . . .
C25 C 1.2407(7) -0.3513(10) 0.4165(4) 0.0584(12) Uani 1 1 d . . .
H25A H 1.2512 -0.4265 0.4378 0.076 Uiso 1 1 calc R . .
C26 C 1.2237(8) -0.3568(12) 0.3565(4) 0.0691(15) Uani 1 1 d . . .
H26A H 1.2220 -0.4380 0.3387 0.090 Uiso 1 1 calc R . .
C27 C 1.2102(8) -0.2497(12) 0.3250(5) 0.0640(14) Uani 1 1 d . . .
H27A H 1.2024 -0.2554 0.2857 0.083 Uiso 1 1 calc R . .
C28 C 1.2082(7) -0.1310(11) 0.3520(4) 0.0655(15) Uani 1 1 d . . .
H28A H 1.1943 -0.0562 0.3310 0.085 Uiso 1 1 calc R . .
C29 C 1.2269(6) -0.1196(10) 0.4115(4) 0.0556(12) Uani 1 1 d . . .
H29A H 1.2294 -0.0383 0.4292 0.072 Uiso 1 1 calc R . .

loop_
_atom_site_aniso_label
_atom_site_aniso_U_11
_atom_site_aniso_U_22
_atom_site_aniso_U_33
_atom_site_aniso_U_23
_atom_site_aniso_U_13
_atom_site_aniso_U_12
Cs1 0.0490(3) 0.0659(3) 0.0768(4) 0.0044(6) -0.0009(3) -0.0032(2)
Cs2 0.0529(3) 0.0642(3) 0.0772(4) -0.0021(6) 0.0006(3) -0.0091(2)
C11 0.055(3) 0.067(4) 0.034(2) 0.000(2) 0.002(2) -0.001(2)
B12 0.058(4) 0.047(4) 0.051(4) 0.007(3) -0.004(3) -0.009(3)
B13 0.047(4) 0.061(4) 0.053(4) 0.004(3) 0.003(3) 0.004(3)
B14 0.068(4) 0.043(4) 0.044(4) 0.003(3) -0.002(3) 0.006(3)
B15 0.064(4) 0.055(4) 0.034(3) 0.002(3) -0.009(3) -0.009(3)
B16 0.040(3) 0.065(5) 0.043(3) 0.012(3) 0.000(3) 0.002(3)
B17 0.049(3) 0.052(4) 0.037(3) 0.002(3) -0.005(3) 0.004(3)
B18 0.038(3) 0.050(4) 0.045(3) 0.008(3) -0.001(2) -0.001(3)
B19 0.061(4) 0.034(3) 0.048(4) 0.006(3) -0.002(3) -0.002(3)
B110 0.045(3) 0.049(3) 0.040(3) -0.006(3) -0.001(2) 0.003(3)
B111 0.054(4) 0.048(4) 0.039(3) 0.000(3) -0.003(3) 0.001(3)
B112 0.040(2) 0.039(2) 0.035(2) -0.003(2) -0.001(2) -0.0032(19)
C12 0.047(3) 0.051(3) 0.041(2) 0.003(2) -0.0024(19) -0.002(2)
C13 0.035(3) 0.055(3) 0.051(3) 0.009(4) -0.0039(19) 0.006(3)
C14 0.037(2) 0.058(3) 0.031(2) 0.002(2) 0.0000(17) 0.000(2)
C15 0.074(3) 0.046(3) 0.055(3) 0.009(2) 0.006(3) -0.001(3)
C16 0.090(4) 0.076(4) 0.041(3) -0.012(3) 0.004(3) -0.006(3)
C17 0.068(3) 0.087(4) 0.037(3) -0.003(3) -0.003(2) -0.006(3)
C18 0.076(4) 0.075(4) 0.046(3) 0.013(3) -0.002(3) 0.002(3)
C19 0.069(3) 0.052(3) 0.045(2) 0.006(2) 0.007(3) 0.002(3)
C21 0.055(3) 0.067(4) 0.034(2) 0.000(2) 0.002(2) -0.001(2)
B22 0.058(4) 0.047(4) 0.051(4) 0.007(3) -0.004(3) -0.009(3)
B23 0.047(4) 0.061(4) 0.053(4) 0.004(3) 0.003(3) 0.004(3)
B24 0.068(4) 0.043(4) 0.044(4) 0.003(3) -0.002(3) 0.006(3)
B25 0.064(4) 0.055(4) 0.034(3) 0.002(3) -0.009(3) -0.009(3)
B26 0.040(3) 0.065(5) 0.043(3) 0.012(3) 0.000(3) 0.002(3)
B27 0.049(3) 0.052(4) 0.037(3) 0.002(3) -0.005(3) 0.004(3)
B28 0.038(3) 0.050(4) 0.045(3) 0.008(3) -0.001(2) -0.001(3)
B29 0.061(4) 0.034(3) 0.048(4) 0.006(3) -0.002(3) -0.002(3)
B210 0.045(3) 0.049(3) 0.040(3) -0.006(3) -0.001(2) 0.003(3)
B211 0.054(4) 0.048(4) 0.039(3) 0.000(3) -0.003(3) 0.001(3)
B212 0.040(2) 0.039(2) 0.035(2) -0.003(2) -0.001(2) -0.0032(19)
C22 0.047(3) 0.051(3) 0.041(2) 0.003(2) -0.0024(19) -0.002(2)
C23 0.035(3) 0.055(3) 0.051(3) 0.009(4) -0.0039(19) 0.006(3)
C24 0.037(2) 0.058(3) 0.031(2) 0.002(2) 0.0000(17) 0.000(2)
C25 0.074(3) 0.046(3) 0.055(3) 0.009(2) 0.006(3) -0.001(3)
C26 0.090(4) 0.076(4) 0.041(3) -0.012(3) 0.004(3) -0.006(3)
C27 0.068(3) 0.087(4) 0.037(3) -0.003(3) -0.003(2) -0.006(3)
C28 0.076(4) 0.075(4) 0.046(3) 0.013(3) -0.002(3) 0.002(3)
C29 0.069(3) 0.052(3) 0.045(2) 0.006(2) 0.007(3) 0.002(3)

loop_
_atom_type_symbol
_atom_type_description
_atom_type_scat_dispersion_real
_atom_type_scat_dispersion_imag
_atom_type_scat_source
C C 0.0033 0.0016 'International Tables Vol C Tables 4.2.6.8 and 6.1.1.4'
H H 0.0000 0.0000 'International Tables Vol C Tables 4.2.6.8 and 6.1.1.4'
B B 0.0013 0.0007 'International Tables Vol C Tables 4.2.6.8 and 6.1.1.4'
Cs Cs -0.3680 2.1192 'International Tables Vol C Tables 4.2.6.8 and 6.1.1.4'

loop_
_geom_angle_atom_site_label_1
_geom_angle_atom_site_label_2
_geom_angle_atom_site_label_3
_geom_angle
_geom_angle_site_symmetry_1
_geom_angle_site_symmetry_3
_geom_angle_publ_flag
C13 Cs1 C12 167.1(3) 3_455 . ?
C13 Cs1 C13 160.2(3) 3_455 . ?
C12 Cs1 C13 19.3(2) . . ?
C13 Cs1 C12 19.4(2) 3_455 3_455 ?
C12 Cs1 C12 154.2(2) . 3_455 ?
C13 Cs1 C12 168.2(2) . 3_455 ?
C13 Cs1 C14 22.8(2) 3_455 . ?
C12 Cs1 C14 156.6(2) . . ?
C13 Cs1 C14 139.3(2) . . ?
C12 Cs1 C14 42.2(2) 3_455 . ?
C13 Cs1 B110 127.0(2) 3_455 . ?
C12 Cs1 B110 47.11(19) . . ?
C13 Cs1 B110 66.3(2) . . ?
C12 Cs1 B110 108.3(2) 3_455 . ?
C14 Cs1 B110 147.9(2) . . ?
C13 Cs1 B27 107.1(2) 3_455 . ?
C12 Cs1 B27 85.8(2) . . ?
C13 Cs1 B27 80.5(2) . . ?
C12 Cs1 B27 111.3(2) 3_455 . ?
C14 Cs1 B27 100.6(2) . . ?
B110 Cs1 B27 103.6(2) . . ?
C13 Cs1 B211 80.5(2) 3_455 . ?
C12 Cs1 B211 112.4(2) . . ?
C13 Cs1 B211 107.1(2) . . ?
C12 Cs1 B211 84.7(2) 3_455 . ?
C14 Cs1 B211 77.6(2) . . ?
B110 Cs1 B211 118.3(2) . . ?
B27 Cs1 B211 26.97(19) . . ?
C13 Cs1 B17 65.3(2) 3_455 . ?
C12 Cs1 B17 111.5(2) . . ?
C13 Cs1 B17 130.8(2) . . ?
C12 Cs1 B17 46.01(19) 3_455 . ?
C14 Cs1 B17 88.1(2) . . ?
B110 Cs1 B17 64.65(19) . . ?
B27 Cs1 B17 107.6(2) . . ?
B211 Cs1 B17 92.8(2) . . ?
C13 Cs1 B22 89.4(2) 3_455 . ?
C12 Cs1 B22 102.7(2) . . ?
C13 Cs1 B22 90.5(2) . . ?
C12 Cs1 B22 100.6(2) 3_455 . ?
C14 Cs1 B22 76.9(2) . . ?
B110 Cs1 B22 130.2(2) . . ?
B27 Cs1 B22 26.8(2) . . ?
B211 Cs1 B22 26.18(19) . . ?
B17 Cs1 B22 118.7(2) . . ?
C23 Cs2 C22 167.0(2) . . ?
C23 Cs2 C23 159.8(3) . 3_445 ?
C22 Cs2 C23 19.3(2) . 3_445 ?
C23 Cs2 C22 19.3(2) . 3_545 ?
C22 Cs2 C22 155.1(2) . 3_545 ?
C23 Cs2 C22 169.3(2) 3_445 3_545 ?
C23 Cs2 C24 22.9(2) . . ?
C22 Cs2 C24 156.0(2) . . ?
C23 Cs2 C24 138.7(2) 3_445 . ?
C22 Cs2 C24 42.2(2) 3_545 . ?
C23 Cs2 B28 127.0(2) . . ?
C22 Cs2 B28 47.81(19) . . ?
C23 Cs2 B28 67.1(2) 3_445 . ?
C22 Cs2 B28 108.52(19) 3_545 . ?
C24 Cs2 B28 148.2(2) . . ?
C23 Cs2 B18 80.6(2) . . ?
C22 Cs2 B18 112.4(2) . . ?
C23 Cs2 B18 106.3(2) 3_445 . ?
C22 Cs2 B18 84.4(2) 3_545 . ?
C24 Cs2 B18 77.16(19) . . ?
B28 Cs2 B18 118.4(2) . . ?
C23 Cs2 B210 65.5(2) . . ?
C22 Cs2 B210 112.28(19) . . ?
C23 Cs2 B210 131.6(2) 3_445 . ?
C22 Cs2 B210 46.18(19) 3_545 . ?
C24 Cs2 B210 88.3(2) . . ?
B28 Cs2 B210 64.68(19) . . ?
B18 Cs2 B210 92.82(19) . . ?
C23 Cs2 B19 107.2(2) . . ?
C22 Cs2 B19 85.8(2) . . ?
C23 Cs2 B19 79.7(2) 3_445 . ?
C22 Cs2 B19 111.0(2) 3_545 . ?
C24 Cs2 B19 100.0(2) . . ?
B28 Cs2 B19 103.8(2) . . ?
B18 Cs2 B19 26.95(18) . . ?
B210 Cs2 B19 107.6(2) . . ?
C23 Cs2 B14 90.0(2) . . ?
C22 Cs2 B14 101.7(2) . . ?
C23 Cs2 B14 89.1(2) 3_445 . ?
C22 Cs2 B14 100.8(2) 3_545 . ?
C24 Cs2 B14 77.1(2) . . ?
B28 Cs2 B14 129.6(2) . . ?
B18 Cs2 B14 26.05(19) . . ?
B210 Cs2 B14 118.7(2) . . ?
B19 Cs2 B14 26.0(2) . . ?
B15 C11 B14 63.5(6) . . ?
B15 C11 B16 62.1(6) . . ?
B14 C11 B16 114.2(7) . . ?
B15 C11 B13 114.3(7) . . ?
B14 C11 B13 61.9(6) . . ?
B16 C11 B13 113.6(8) . . ?
B15 C11 B12 114.1(7) . . ?
B14 C11 B12 113.0(7) . . ?
B16 C11 B12 63.0(6) . . ?
B13 C11 B12 61.5(6) . . ?
C11 B12 B17 105.6(7) . 3 ?
C11 B12 B13 59.0(6) . . ?
B17 B12 B13 60.9(6) 3 . ?
C11 B12 B16 57.8(6) . . ?
B17 B12 B16 107.6(7) 3 . ?
B13 B12 B16 107.3(7) . . ?
C11 B12 B111 103.0(7) . . ?
B17 B12 B111 60.7(5) 3 . ?
B13 B12 B111 108.3(7) . . ?
B16 B12 B111 58.2(5) . . ?
C11 B13 B18 105.2(7) . . ?
C11 B13 B14 58.6(6) . . ?
B18 B13 B14 60.4(5) . . ?
C11 B13 B12 59.5(6) . . ?
B18 B13 B12 108.4(7) . . ?
B14 B13 B12 108.6(7) . . ?
C11 B13 B17 104.9(7) . 3 ?
B18 B13 B17 60.3(5) . 3 ?
B14 B13 B17 108.3(7) . 3 ?
B12 B13 B17 59.5(6) . 3 ?
C11 B14 B13 59.5(6) . . ?
C11 B14 B18 105.4(7) . . ?
B13 B14 B18 59.7(5) . . ?
C11 B14 B19 104.2(7) . . ?
B13 B14 B19 108.6(7) . . ?
B18 B14 B19 61.5(5) . . ?
C11 B14 B15 57.5(5) . . ?
B13 B14 B15 107.5(7) . . ?
B18 B14 B15 108.4(7) . . ?
B19 B14 B15 59.4(5) . . ?
C11 B14 Cs2 179.0(6) . . ?
B13 B14 Cs2 120.4(5) . . ?
B18 B14 Cs2 73.9(4) . . ?
B19 B14 Cs2 74.9(4) . . ?
B15 B14 Cs2 121.9(5) . . ?
C11 B15 B16 59.7(6) . . ?
C11 B15 B19 105.9(7) . . ?
B16 B15 B19 108.5(7) . . ?
C11 B15 B110 106.8(7) . . ?
B16 B15 B110 60.4(6) . . ?
B19 B15 B110 60.2(5) . . ?
C11 B15 B14 59.0(6) . . ?
B16 B15 B14 108.7(7) . . ?
B19 B15 B14 60.2(5) . . ?
B110 B15 B14 108.8(7) . . ?
C11 B16 B15 58.2(6) . . ?
C11 B16 B111 106.3(7) . . ?
B15 B16 B111 108.3(7) . . ?
C11 B16 B110 105.5(7) . . ?
B15 B16 B110 60.3(5) . . ?
B111 B16 B110 60.0(5) . . ?
C11 B16 B12 59.2(5) . . ?
B15 B16 B12 107.9(7) . . ?
B111 B16 B12 61.1(5) . . ?
B110 B16 B12 109.0(7) . . ?
B12 B17 B18 107.5(6) 3_455 3_455 ?
B12 B17 B13 59.6(5) 3_455 3_455 ?
B18 B17 B13 59.0(5) 3_455 3_455 ?
B12 B17 B112 107.4(7) 3_455 3_455 ?
B18 B17 B112 60.3(5) 3_455 3_455 ?
B13 B17 B112 106.6(7) 3_455 3_455 ?
B12 B17 B111 60.7(6) 3_455 3_455 ?
B18 B17 B111 107.2(6) 3_455 3_455 ?
B13 B17 B111 107.3(6) 3_455 3_455 ?
B112 B17 B111 58.6(5) 3_455 3_455 ?
B12 B17 Cs1 162.6(6) 3_455 . ?
B18 B17 Cs1 87.4(4) 3_455 . ?
B13 B17 Cs1 125.3(5) 3_455 . ?
B112 B17 Cs1 87.7(4) 3_455 . ?
B111 B17 Cs1 124.4(5) 3_455 . ?
B13 B18 B14 59.9(6) . . ?
B13 B18 B17 60.7(6) . 3 ?
B14 B18 B17 108.3(6) . 3 ?
B13 B18 B112 107.7(7) . . ?
B14 B18 B112 106.4(6) . . ?
B17 B18 B112 60.0(5) 3 . ?
B13 B18 B19 107.2(7) . . ?
B14 B18 B19 59.4(5) . . ?
B17 B18 B19 107.1(6) 3 . ?
B112 B18 B19 58.6(5) . . ?
B13 B18 Cs2 125.3(6) . . ?
B14 B18 Cs2 80.1(5) . . ?
B17 B18 Cs2 171.6(5) 3 . ?
B112 B18 Cs2 119.1(5) . . ?
B19 B18 Cs2 77.5(4) . . ?
B15 B19 B112 107.3(7) . . ?
B15 B19 B110 59.9(5) . . ?
B112 B19 B110 60.2(5) . . ?
B15 B19 B14 60.4(6) . . ?
B112 B19 B14 107.4(7) . . ?
B110 B19 B14 108.8(6) . . ?
B15 B19 B18 107.3(7) . . ?
B112 B19 B18 60.1(5) . . ?
B110 B19 B18 108.6(7) . . ?
B14 B19 B18 59.1(5) . . ?
B15 B19 Cs2 125.9(5) . . ?
B112 B19 Cs2 118.7(5) . . ?
B110 B19 Cs2 172.1(5) . . ?
B14 B19 Cs2 79.1(4) . . ?
B18 B19 Cs2 75.5(4) . . ?
B111 B110 B15 107.1(7) . . ?
B111 B110 B16 59.6(5) . . ?
B15 B110 B16 59.3(6) . . ?
B111 B110 B19 107.9(6) . . ?
B15 B110 B19 59.9(5) . . ?
B16 B110 B19 107.2(7) . . ?
B111 B110 B112 59.8(5) . . ?
B15 B110 B112 106.9(7) . . ?
B16 B110 B112 106.8(6) . . ?
B19 B110 B112 59.8(5) . . ?
B111 B110 Cs1 125.0(5) . . ?
B15 B110 Cs1 123.9(5) . . ?
B16 B110 Cs1 166.6(5) . . ?
B19 B110 Cs1 83.9(4) . . ?
B112 B110 Cs1 85.2(4) . . ?
B16 B111 B110 60.4(5) . . ?
B16 B111 B112 108.0(7) . . ?
B110 B111 B112 60.5(5) . . ?
B16 B111 B17 107.7(7) . 3 ?
B110 B111 B17 109.1(7) . 3 ?
B112 B111 B17 60.2(5) . 3 ?
B16 B111 B12 60.6(5) . . ?
B110 B111 B12 108.9(7) . . ?
B112 B111 B12 106.9(7) . . ?
B17 B111 B12 58.5(5) 3 . ?
C12 B112 B111 124.8(7) . . ?
C12 B112 B19 119.3(7) . . ?
B111 B112 B19 108.0(7) . . ?
C12 B112 B110 123.3(7) . . ?
B111 B112 B110 59.8(5) . . ?
B19 B112 B110 60.0(5) . . ?
C12 B112 B17 120.7(6) . 3 ?
B111 B112 B17 61.1(5) . 3 ?
B19 B112 B17 109.0(7) . 3 ?
B110 B112 B17 109.3(7) . 3 ?
C12 B112 B18 117.6(7) . . ?
B111 B112 B18 108.8(7) . . ?
B19 B112 B18 61.3(5) . . ?
B110 B112 B18 109.4(6) . . ?
B17 B112 B18 59.7(5) 3 . ?
C13 C12 B112 172.8(11) . . ?
C13 C12 Cs1 83.4(8) . . ?
B112 C12 Cs1 99.7(5) . . ?
C13 C12 Cs1 73.5(7) . 3 ?
B112 C12 Cs1 102.2(5) . 3 ?
Cs1 C12 Cs1 155.0(3) . 3 ?
C12 C13 C14 176.5(11) . 3 ?
C12 C13 Cs1 87.1(8) . 3 ?
C14 C13 Cs1 90.0(5) 3 3 ?
C12 C13 Cs1 77.4(7) . . ?
C14 C13 Cs1 105.1(6) 3 . ?
Cs1 C13 Cs1 161.7(4) 3 . ?
C15 C14 C19 117.4(10) . . ?
C15 C14 C13 123.5(9) . 3_455 ?
C19 C14 C13 119.0(9) . 3_455 ?
C15 C14 Cs1 102.6(5) . . ?
C19 C14 Cs1 97.3(5) . . ?
C13 C14 Cs1 67.1(5) 3_455 . ?
C16 C15 C14 122.3(10) . . ?
C15 C16 C17 119.2(11) . . ?
C16 C17 C18 122.1(11) . . ?
C19 C18 C17 119.4(11) . . ?
C18 C19 C14 119.4(10) . . ?
B25 C21 B22 113.3(7) . . ?
B25 C21 B26 62.1(6) . . ?
B22 C21 B26 62.6(6) . . ?
B25 C21 B24 62.4(6) . . ?
B22 C21 B24 113.8(7) . . ?
B26 C21 B24 114.2(8) . . ?
B25 C21 B23 113.2(8) . . ?
B22 C21 B23 62.7(6) . . ?
B26 C21 B23 114.5(7) . . ?
B24 C21 B23 61.9(6) . . ?
C21 B22 B211 105.6(7) . . ?
C21 B22 B26 58.8(5) . . ?
B211 B22 B26 60.3(5) . . ?
C21 B22 B23 59.7(5) . . ?
B211 B22 B23 108.5(7) . . ?
B26 B22 B23 108.9(7) . . ?
C21 B22 B27 105.7(7) . . ?
B211 B22 B27 60.4(5) . . ?
B26 B22 B27 108.7(7) . . ?
B23 B22 B27 59.8(5) . . ?
C21 B22 Cs1 179.0(6) . . ?
B211 B22 Cs1 74.8(4) . . ?
B26 B22 Cs1 122.0(5) . . ?
B23 B22 Cs1 119.3(5) . . ?
B27 B22 Cs1 73.6(4) . . ?
C21 B23 B24 58.3(6) . . ?
C21 B23 B28 104.9(7) . . ?
B24 B23 B28 60.3(6) . . ?
C21 B23 B27 104.5(7) . . ?
B24 B23 B27 108.0(7) . . ?
B28 B23 B27 60.2(5) . . ?
C21 B23 B22 57.5(5) . . ?
B24 B23 B22 106.5(7) . . ?
B28 B23 B22 108.0(7) . . ?
B27 B23 B22 60.4(5) . . ?
C21 B24 B25 58.0(6) . . ?
C21 B24 B23 59.8(5) . . ?
B25 B24 B23 107.9(7) . . ?
C21 B24 B28 105.9(7) . . ?
B25 B24 B28 107.9(7) . . ?
B23 B24 B28 60.1(5) . . ?
C21 B24 B29 103.9(7) . . ?
B25 B24 B29 59.5(5) . . ?
B23 B24 B29 107.2(6) . . ?
B28 B24 B29 59.7(5) . . ?
C21 B25 B26 59.6(6) . . ?
C21 B25 B24 59.6(6) . . ?
B26 B25 B24 109.8(7) . . ?
C21 B25 B29 106.6(7) . . ?
B26 B25 B29 108.5(7) . . ?
B24 B25 B29 61.3(6) . . ?
C21 B25 B210 106.2(7) . 3_445 ?
B26 B25 B210 60.1(5) . 3_445 ?
B24 B25 B210 109.7(7) . 3_445 ?
B29 B25 B210 59.9(5) . 3_445 ?
C21 B26 B25 58.3(6) . . ?
C21 B26 B210 105.8(7) . 3_445 ?
B25 B26 B210 60.8(6) . 3_445 ?
C21 B26 B22 58.5(5) . . ?
B25 B26 B22 106.9(7) . . ?
B210 B26 B22 107.8(7) 3_445 . ?
C21 B26 B211 104.9(7) . . ?
B25 B26 B211 107.7(7) . . ?
B210 B26 B211 59.8(5) 3_445 . ?
B22 B26 B211 59.7(5) . . ?
B212 B27 B23 108.4(7) . . ?
B212 B27 B28 60.9(5) . . ?
B23 B27 B28 59.8(5) . . ?
B212 B27 B211 59.8(5) . . ?
B23 B27 B211 107.3(6) . . ?
B28 B27 B211 108.1(7) . . ?
B212 B27 B22 106.9(6) . . ?
B23 B27 B22 59.8(5) . . ?
B28 B27 B22 107.3(6) . . ?
B211 B27 B22 58.8(5) . . ?
B212 B27 Cs1 120.1(5) . . ?
B23 B27 Cs1 123.8(5) . . ?
B28 B27 Cs1 172.7(5) . . ?
B211 B27 Cs1 77.4(4) . . ?
B22 B27 Cs1 79.6(4) . . ?
B29 B28 B23 107.3(6) . . ?
B29 B28 B24 60.4(5) . . ?
B23 B28 B24 59.5(5) . . ?
B29 B28 B27 106.2(6) . . ?
B23 B28 B27 60.0(5) . . ?
B24 B28 B27 107.2(7) . . ?
B29 B28 B212 58.7(5) . . ?
B23 B28 B212 107.4(6) . . ?
B24 B28 B212 107.3(6) . . ?
B27 B28 B212 59.4(5) . . ?
B29 B28 Cs2 124.5(5) . . ?
B23 B28 Cs2 123.5(5) . . ?
B24 B28 Cs2 166.9(5) . . ?
B27 B28 Cs2 83.7(4) . . ?
B212 B28 Cs2 84.4(4) . . ?
B212 B29 B25 108.7(6) . . ?
B212 B29 B210 60.6(5) . 3_445 ?
B25 B29 B210 60.4(5) . 3_445 ?
B212 B29 B28 61.5(5) . . ?
B25 B29 B28 107.8(7) . . ?
B210 B29 B28 109.8(6) 3_445 . ?
B212 B29 B24 109.2(6) . . ?
B25 B29 B24 59.1(5) . . ?
B210 B29 B24 108.4(6) 3_445 . ?
B28 B29 B24 60.0(5) . . ?
B211 B210 B26 60.4(5) 3_545 3_545 ?
B211 B210 B29 107.5(6) 3_545 3_545 ?
B26 B210 B29 107.6(6) 3_545 3_545 ?
B211 B210 B25 106.9(7) 3_545 3_545 ?
B26 B210 B25 59.1(5) 3_545 3_545 ?
B29 B210 B25 59.7(5) 3_545 3_545 ?
B211 B210 B212 60.5(5) 3_545 3_545 ?
B26 B210 B212 108.9(6) 3_545 3_545 ?
B29 B210 B212 59.6(5) 3_545 3_545 ?
B25 B210 B212 107.4(7) 3_545 3_545 ?
B211 B210 Cs2 86.3(4) 3_545 . ?
B26 B210 Cs2 124.1(5) 3_545 . ?
B29 B210 Cs2 125.6(5) 3_545 . ?
B25 B210 Cs2 164.1(5) 3_545 . ?
B212 B210 Cs2 86.7(4) 3_545 . ?
B210 B211 B22 108.0(7) 3_445 . ?
B210 B211 B26 59.8(6) 3_445 . ?
B22 B211 B26 60.0(5) . . ?
B210 B211 B212 60.3(5) 3_445 . ?
B22 B211 B212 108.6(7) . . ?
B26 B211 B212 108.3(7) . . ?
B210 B211 B27 108.3(7) 3_445 . ?
B22 B211 B27 60.8(5) . . ?
B26 B211 B27 108.7(6) . . ?
B212 B211 B27 60.0(5) . . ?
B210 B211 Cs1 172.9(5) 3_445 . ?
B22 B211 Cs1 79.1(5) . . ?
B26 B211 Cs1 125.1(5) . . ?
B212 B211 Cs1 119.0(5) . . ?
B27 B211 Cs1 75.6(5) . . ?
C22 B212 B29 126.6(7) . . ?
C22 B212 B210 122.4(6) . 3_445 ?
B29 B212 B210 59.8(5) . 3_445 ?
C22 B212 B211 118.4(8) . . ?
B29 B212 B211 106.7(7) . . ?
B210 B212 B211 59.2(5) 3_445 . ?
C22 B212 B27 118.9(7) . . ?
B29 B212 B27 107.2(7) . . ?
B210 B212 B27 107.7(6) 3_445 . ?
B211 B212 B27 60.2(5) . . ?
C22 B212 B28 123.8(7) . . ?
B29 B212 B28 59.8(5) . . ?
B210 B212 B28 107.8(7) 3_445 . ?
B211 B212 B28 107.5(6) . . ?
B27 B212 B28 59.7(5) . . ?
C23 C22 B212 171.6(11) 3_445 . ?
C23 C22 Cs2 82.7(7) 3_445 . ?
B212 C22 Cs2 99.8(5) . . ?
C23 C22 Cs2 74.7(7) 3_445 3_445 ?
B212 C22 Cs2 101.3(5) . 3_445 ?
Cs2 C22 Cs2 155.5(3) . 3_445 ?
C22 C23 C24 176.4(10) 3_545 . ?
C22 C23 Cs2 86.0(7) 3_545 . ?
C24 C23 Cs2 90.5(5) . . ?
C22 C23 Cs2 78.0(7) 3_545 3_545 ?
C24 C23 Cs2 105.6(5) . 3_545 ?
Cs2 C23 Cs2 161.4(3) . 3_545 ?
C29 C24 C25 123.1(10) . . ?
C29 C24 C23 119.8(9) . . ?
C25 C24 C23 117.1(9) . . ?
C29 C24 Cs2 96.5(5) . . ?
C25 C24 Cs2 104.7(5) . . ?
C23 C24 Cs2 66.6(5) . . ?
C24 C25 C26 116.9(9) . . ?
C27 C26 C25 122.3(11) . . ?
C26 C27 C28 118.4(10) . . ?
C27 C28 C29 121.5(10) . . ?
C24 C29 C28 117.6(10) . . ?

loop_
_geom_bond_atom_site_label_1
_geom_bond_atom_site_label_2
_geom_bond_distance
_geom_bond_site_symmetry_2
_geom_bond_publ_flag
Cs1 C13 3.429(9) 3_455 ?
Cs1 C12 3.504(9) . ?
Cs1 C13 3.567(9) . ?
Cs1 C12 3.571(9) 3_455 ?
Cs1 C14 3.722(8) . ?
Cs1 B110 3.833(9) . ?
Cs1 B27 3.833(10) . ?
Cs1 B211 3.861(10) . ?
Cs1 B17 3.880(9) . ?
Cs1 B22 3.929(10) . ?
Cs2 C23 3.451(8) . ?
Cs2 C22 3.497(9) . ?
Cs2 C23 3.546(8) 3_445 ?
Cs2 C22 3.569(9) 3_545 ?
Cs2 C24 3.761(8) . ?
Cs2 B28 3.814(9) . ?
Cs2 B18 3.852(10) . ?
Cs2 B210 3.865(9) . ?
Cs2 B19 3.883(9) . ?
Cs2 B14 3.950(9) . ?
C11 B15 1.669(13) . ?
C11 B14 1.695(13) . ?
C11 B16 1.696(14) . ?
C11 B13 1.713(14) . ?
C11 B12 1.722(14) . ?
B12 B17 1.753(13) 3 ?
B12 B13 1.756(15) . ?
B12 B16 1.785(14) . ?
B12 B111 1.793(14) . ?
B13 B18 1.749(13) . ?
B13 B14 1.753(15) . ?
B13 B17 1.779(14) 3 ?
B14 B18 1.761(13) . ?
B14 B19 1.767(13) . ?
B14 B15 1.770(14) . ?
B15 B16 1.735(15) . ?
B15 B19 1.752(12) . ?
B15 B110 1.754(13) . ?
B16 B111 1.742(13) . ?
B16 B110 1.756(13) . ?
B17 B12 1.753(13) 3_455 ?
B17 B18 1.772(13) 3_455 ?
B17 B13 1.779(14) 3_455 ?
B17 B112 1.778(12) 3_455 ?
B17 B111 1.793(13) 3_455 ?
B18 B17 1.772(13) 3 ?
B18 B112 1.783(12) . ?
B18 B19 1.803(13) . ?
B19 B112 1.755(12) . ?
B19 B110 1.759(13) . ?
B110 B111 1.749(13) . ?
B110 B112 1.762(12) . ?
B111 B112 1.749(13) . ?
B111 B17 1.793(13) 3 ?
B112 C12 1.586(13) . ?
B112 B17 1.778(13) 3 ?
C12 C13 1.186(12) . ?
C12 Cs1 3.571(9) 3 ?
C13 C14 1.444(15) 3 ?
C13 Cs1 3.429(9) 3 ?
C14 C15 1.384(14) . ?
C14 C19 1.418(14) . ?
C14 C13 1.444(15) 3_455 ?
C15 C16 1.321(15) . ?
C16 C17 1.351(17) . ?
C17 C18 1.362(16) . ?
C18 C19 1.358(14) . ?
C21 B25 1.683(14) . ?
C21 B22 1.700(13) . ?
C21 B26 1.705(13) . ?
C21 B24 1.713(14) . ?
C21 B23 1.740(13) . ?
B22 B211 1.765(13) . ?
B22 B26 1.770(13) . ?
B22 B23 1.791(14) . ?
B22 B27 1.801(13) . ?
B23 B24 1.776(14) . ?
B23 B28 1.787(14) . ?
B23 B27 1.790(13) . ?
B24 B25 1.760(15) . ?
B24 B28 1.791(13) . ?
B24 B29 1.799(13) . ?
B25 B26 1.748(15) . ?
B25 B29 1.766(14) . ?
B25 B210 1.779(12) 3_445 ?
B26 B210 1.765(14) 3_445 ?
B26 B211 1.776(13) . ?
B27 B212 1.789(12) . ?
B27 B28 1.794(14) . ?
B27 B211 1.794(13) . ?
B28 B29 1.785(12) . ?
B28 B212 1.816(12) . ?
B29 B212 1.766(13) . ?
B29 B210 1.769(13) 3_445 ?
B210 B211 1.765(13) 3_545 ?
B210 B26 1.765(14) 3_545 ?
B210 B29 1.769(13) 3_545 ?
B210 B25 1.779(12) 3_545 ?
B210 B212 1.784(12) 3_545 ?
B211 B210 1.765(13) 3_445 ?
B211 B212 1.787(12) . ?
B212 C22 1.555(14) . ?
B212 B210 1.784(12) 3_445 ?
C22 C23 1.183(12) 3_445 ?
C22 Cs2 3.569(9) 3_445 ?
C23 C22 1.183(12) 3_545 ?
C23 C24 1.464(14) . ?
C23 Cs2 3.546(8) 3_545 ?
C24 C29 1.342(13) . ?
C24 C25 1.365(15) . ?
C25 C26 1.425(14) . ?
C26 C27 1.335(16) . ?
C27 C28 1.369(16) . ?
C28 C29 1.421(13) . ?
